data_7238573
loop_
_publ_author_name
'Mir\'o Sabat\'e, Carles'
'Delalu, Henri'
'Forquet, Val\'erian'
'Jeanneau, Erwann'

_publ_section_title
;
 Salts of 1-(chloromethyl)-1,1-dimethylhydrazine and ionic liquids
;
_journal_issue 9
_journal_name_full 'RSC Advances'
_journal_page_first 3691
_journal_paper_doi 10.1039/c2ra00968d
_journal_volume 2
_journal_year 2012
_chemical_formula_moiety 'C6 H2 N3 O7, C3 H10 Cl N2'
_chemical_formula_sum 'C9 H12 Cl N5 O7'
_chemical_formula_weight 337.69
_space_group_IT_number 15
_space_group_name_Hall '-C 2yc'
_space_group_name_H-M_alt 'C 1 2/c 1'
_symmetry_cell_setting monoclinic
_symmetry_space_group_name_Hall '-C 2yc'
_symmetry_space_group_name_H-M 'C 1 2/c 1'
_atom_sites_solution_hydrogens geom
_atom_sites_solution_primary direct
_cell_angle_alpha 90
_cell_angle_beta 116.19(2)
_cell_angle_gamma 90
_cell_formula_units_Z 8
_cell_length_a 24.168(4)
_cell_length_b 7.3756(8)
_cell_length_c 17.062(3)
_cell_measurement_reflns_used 4383
_cell_measurement_temperature 110
_cell_measurement_theta_max 29.4949
_cell_measurement_theta_min 3.5109
_cell_volume 2729.1(9)
_computing_cell_refinement
;
CrysAlisPro, Agilent Technologies,
Version 1.171.34.46 (release 25-11-2010 CrysAlis171 .NET)
(compiled Nov 25 2010,17:55:46)
;
_computing_data_collection
;
CrysAlisPro, Agilent Technologies,
Version 1.171.34.46 (release 25-11-2010 CrysAlis171 .NET)
(compiled Nov 25 2010,17:55:46)
;
_computing_data_reduction
;
CrysAlisPro, Agilent Technologies,
Version 1.171.34.46 (release 25-11-2010 CrysAlis171 .NET)
(compiled Nov 25 2010,17:55:46)
;
_computing_molecular_graphics 'CAMERON (Watkin et al., 1996)'
_computing_publication_material 'CRYSTALS (Betteridge et al., 2003)'
_computing_structure_refinement 'CRYSTALS (Betteridge et al., 2003)'
_computing_structure_solution 'SIR97 (Altomare et al., 1999)'
_diffrn_ambient_temperature 110
_diffrn_detector_area_resol_mean 10.4685
_diffrn_measured_fraction_theta_full 0.997
_diffrn_measured_fraction_theta_max 0.874
_diffrn_measurement_device_type 'Xcalibur, Atlas, Gemini ultra'
_diffrn_measurement_method \w
_diffrn_radiation_monochromator graphite
_diffrn_radiation_source 'Enhance (Mo) X-ray Source'
_diffrn_radiation_type 'Mo K\a'
_diffrn_radiation_wavelength 0.7107
_diffrn_reflns_av_R_equivalents 0.039
_diffrn_reflns_limit_h_max 30
_diffrn_reflns_limit_h_min -30
_diffrn_reflns_limit_k_max 9
_diffrn_reflns_limit_k_min -10
_diffrn_reflns_limit_l_max 22
_diffrn_reflns_limit_l_min -23
_diffrn_reflns_number 10302
_diffrn_reflns_theta_full 26.307
_diffrn_reflns_theta_max 29.558
_diffrn_reflns_theta_min 3.518
_diffrn_standards_number 0
_exptl_absorpt_coefficient_mu 0.327
_exptl_absorpt_correction_T_max 0.956
_exptl_absorpt_correction_T_min 0.875
_exptl_absorpt_correction_type analytical
_exptl_absorpt_process_details
;
CrysAlisPro, Agilent Technologies,
Version 1.171.34.46 (release 25-11-2010 CrysAlis171 .NET)
(compiled Nov 25 2010,17:55:46)
Analytical numeric absorption correction using a multifaceted crystal
model based on expressions derived by R.C. Clark & J.S. Reid.
(Clark, R. C. & Reid, J. S. (1995). Acta Cryst. A51, 887-897)
;
_exptl_crystal_colour yellow
_exptl_crystal_density_diffrn 1.644
_exptl_crystal_density_method 'not measured'
_exptl_crystal_description plate
_exptl_crystal_F_000 1392
_exptl_crystal_size_max 0.552
_exptl_crystal_size_mid 0.254
_exptl_crystal_size_min 0.139
_refine_diff_density_max 0.57
_refine_diff_density_min -0.57
_refine_ls_extinction_method None
_refine_ls_goodness_of_fit_ref 0.9959
_refine_ls_hydrogen_treatment none
_refine_ls_matrix_type full
_refine_ls_number_parameters 199
_refine_ls_number_reflns 3343
_refine_ls_number_restraints 0
_refine_ls_R_factor_all 0.0594
_refine_ls_R_factor_gt 0.0519
_refine_ls_shift/su_max 0.0004800
_refine_ls_shift/su_mean 0.0000343
_refine_ls_structure_factor_coef Fsqd
_refine_ls_weighting_details
;
Method, part 1, Chebychev polynomial, (Watkin, 1994, Prince, 1982)
[weight] = 1.0/[A~0~*T~0~(x)+A~1~*T~1~(x) ... +A~n-1~]*T~n-1~(x)]
where A~i~ are the Chebychev coefficients listed below and x= Fcalc/Fmax
Method = Robust Weighting (Prince, 1982)
W = [weight] * [1-(deltaF/6*sigmaF)^2^]^2^
A~i~ are:
0.134E+04 0.210E+04 0.108E+04 285.
;
_refine_ls_weighting_scheme calc
_refine_ls_wR_factor_all 0.1094
_refine_ls_wR_factor_gt 0.0958
_refine_ls_wR_factor_ref 0.1094
_reflns_limit_h_max 27
_reflns_limit_h_min -30
_reflns_limit_k_max 10
_reflns_limit_k_min 0
_reflns_limit_l_max 23
_reflns_limit_l_min 0
_reflns_number_gt 2873
_reflns_number_total 3343
_reflns_threshold_expression I>2.0\s(I)
_oxford_diffrn_Wilson_B_factor 0.00
_oxford_diffrn_Wilson_scale 0.00
_oxford_refine_ls_r_factor_ref 0.0594
_oxford_refine_ls_scale 2.527(19)
_oxford_reflns_number_all 3343
_oxford_reflns_threshold_expression_ref I>-10.0\s(I)
_cod_data_source_file c2ra00968d.txt
_cod_data_source_block '[(CH3)2N(CH2Cl)NH2][(NO2)3Ph-O]'
_cod_depositor_comments
;
The following automatic conversions were performed:

data item '_symmetry_cell_setting' value 'Monoclinic' was changed to
'monoclinic' in accordance with the
/home/saulius/struct/COD-crude-data/automatic-downloads/DataCite-retrospective/RSC/depositions/lib/dictionaries/cif_core.dic
dictionary named 'cif_core.dic' version 2.4.2 last updated on
2011-04-26.

Automatic conversion script
Id: cif_fix_values 6909 2019-04-08 15:41:33Z antanas 
;
_cod_original_sg_symbol_H-M 'C 1 2/c 1 '
_cod_database_code 7238573

loop_
_symmetry_equiv_pos_as_xyz
x,y,z
-x,-y,-z
x+1/2,y+1/2,z
-x+1/2,-y+1/2,-z
-x,y,-z+1/2
x,-y,z+1/2
-x+1/2,y+1/2,-z+1/2
x+1/2,-y+1/2,z+1/2

loop_
_atom_site_label
_atom_site_type_symbol
_atom_site_fract_x
_atom_site_fract_y
_atom_site_fract_z
_atom_site_U_iso_or_equiv
_atom_site_occupancy
_atom_site_adp_type
_atom_site_refinement_flags_posn
Cl1 Cl 0.75732(3) 0.68156(8) 0.90097(4) 0.0248 1.0000 Uani .
C2 C 0.68034(10) 0.7588(3) 0.84702(15) 0.0204 1.0000 Uani .
N3 N 0.67620(8) 0.9545(2) 0.82055(11) 0.0159 1.0000 Uani .
N4 N 0.61141(8) 1.0037(3) 0.77406(12) 0.0198 1.0000 Uani .
C5 C 0.70460(10) 0.9852(3) 0.75942(15) 0.0229 1.0000 Uani .
C6 C 0.70480(10) 1.0781(3) 0.89790(14) 0.0213 1.0000 Uani .
O7 O 0.41828(7) 0.2236(2) 0.37351(10) 0.0229 1.0000 Uani .
C8 C 0.45768(9) 0.2449(3) 0.44988(13) 0.0160 1.0000 Uani .
C9 C 0.52366(10) 0.2122(3) 0.48293(14) 0.0167 1.0000 Uani .
C10 C 0.56655(10) 0.2582(3) 0.56537(14) 0.0171 1.0000 Uani .
C11 C 0.54755(9) 0.3361(3) 0.62302(13) 0.0161 1.0000 Uani .
C12 C 0.48501(10) 0.3636(3) 0.60003(14) 0.0177 1.0000 Uani .
C13 C 0.44291(10) 0.3146(3) 0.51815(14) 0.0174 1.0000 Uani .
N14 N 0.54775(8) 0.1347(3) 0.42661(12) 0.0199 1.0000 Uani .
O15 O 0.51336(9) 0.0964(4) 0.35089(13) 0.0512 1.0000 Uani .
O16 O 0.60331(7) 0.1025(3) 0.45711(12) 0.0291 1.0000 Uani .
N17 N 0.59299(9) 0.3968(3) 0.70724(12) 0.0192 1.0000 Uani .
O18 O 0.57538(8) 0.4494(3) 0.76075(11) 0.0265 1.0000 Uani .
O19 O 0.64779(7) 0.3956(2) 0.72167(10) 0.0219 1.0000 Uani .
N20 N 0.37806(9) 0.3478(3) 0.49584(12) 0.0211 1.0000 Uani .
O21 O 0.33916(8) 0.2428(3) 0.44660(12) 0.0299 1.0000 Uani .
O22 O 0.36587(8) 0.4805(3) 0.52927(12) 0.0327 1.0000 Uani .
H22 H 0.6594 0.7439 0.8840 0.0253 1.0000 Uiso R
H21 H 0.6598 0.6901 0.7948 0.0246 1.0000 Uiso R
H51 H 0.6983 1.1098 0.7413 0.0336 1.0000 Uiso R
H52 H 0.7473 0.9585 0.7895 0.0338 1.0000 Uiso R
H53 H 0.6848 0.9069 0.7104 0.0332 1.0000 Uiso R
H61 H 0.6993 1.2019 0.8752 0.0316 1.0000 Uiso R
H62 H 0.7487 1.0476 0.9302 0.0320 1.0000 Uiso R
H63 H 0.6837 1.0598 0.9340 0.0318 1.0000 Uiso R
H101 H 0.6084 0.2387 0.5819 0.0215 1.0000 Uiso R
H121 H 0.4724 0.4133 0.6410 0.0230 1.0000 Uiso R
H42 H 0.5908 0.9855 0.8042 0.0249 1.0000 Uiso R
H41 H 0.5916 0.9411 0.7276 0.0244 1.0000 Uiso R

loop_
_atom_site_aniso_label
_atom_site_aniso_U_11
_atom_site_aniso_U_22
_atom_site_aniso_U_33
_atom_site_aniso_U_23
_atom_site_aniso_U_13
_atom_site_aniso_U_12
Cl1 0.0219(3) 0.0295(3) 0.0248(3) 0.0052(2) 0.0119(2) 0.0078(2)
C2 0.0188(10) 0.0200(10) 0.0232(10) -0.0001(9) 0.0100(8) -0.0015(8)
N3 0.0130(8) 0.0186(8) 0.0164(8) -0.0007(7) 0.0067(6) -0.0010(6)
N4 0.0134(8) 0.0246(9) 0.0207(8) 0.0010(7) 0.0069(7) 0.0013(7)
C5 0.0206(10) 0.0294(12) 0.0235(10) 0.0046(9) 0.0139(9) 0.0010(9)
C6 0.0186(10) 0.0231(10) 0.0204(10) -0.0056(9) 0.0069(8) -0.0067(8)
O7 0.0178(8) 0.0289(8) 0.0189(7) -0.0037(7) 0.0053(6) 0.0020(6)
C8 0.0163(9) 0.0140(9) 0.0190(9) 0.0025(7) 0.0091(7) 0.0021(7)
C9 0.0180(10) 0.0160(9) 0.0202(9) 0.0010(8) 0.0122(8) 0.0014(7)
C10 0.0149(9) 0.0171(9) 0.0206(10) 0.0023(8) 0.0091(8) 0.0000(7)
C11 0.0151(9) 0.0178(9) 0.0152(9) 0.0011(8) 0.0064(7) -0.0002(7)
C12 0.0178(10) 0.0180(9) 0.0192(9) 0.0013(8) 0.0100(8) 0.0010(8)
C13 0.0142(9) 0.0195(10) 0.0197(10) 0.0011(8) 0.0088(8) 0.0018(7)
N14 0.0162(9) 0.0243(9) 0.0211(8) -0.0013(8) 0.0098(7) 0.0008(7)
O15 0.0247(9) 0.102(2) 0.0239(9) -0.0234(11) 0.0078(8) 0.0068(11)
O16 0.0179(8) 0.0407(10) 0.0298(9) -0.0053(8) 0.0116(7) 0.0067(7)
N17 0.0203(9) 0.0201(9) 0.0179(8) 0.0005(7) 0.0090(7) -0.0011(7)
O18 0.0277(9) 0.0353(9) 0.0209(8) -0.0075(7) 0.0148(7) -0.0047(7)
O19 0.0148(7) 0.0242(8) 0.0248(8) -0.0015(6) 0.0069(6) -0.0019(6)
N20 0.0172(9) 0.0253(9) 0.0217(9) 0.0029(8) 0.0092(7) 0.0038(7)
O21 0.0170(8) 0.0326(10) 0.0388(10) -0.0053(8) 0.0112(7) -0.0031(7)
O22 0.0237(9) 0.0382(10) 0.0368(10) -0.0086(8) 0.0139(8) 0.0099(8)

loop_
_atom_type_symbol
_atom_type_scat_dispersion_real
_atom_type_scat_dispersion_imag
_atom_type_scat_Cromer_Mann_a1
_atom_type_scat_Cromer_Mann_b1
_atom_type_scat_Cromer_Mann_a2
_atom_type_scat_Cromer_Mann_b2
_atom_type_scat_Cromer_Mann_a3
_atom_type_scat_Cromer_Mann_b3
_atom_type_scat_Cromer_Mann_a4
_atom_type_scat_Cromer_Mann_b4
_atom_type_scat_Cromer_Mann_c
_atom_type_scat_source
C 0.0033 0.0016 2.3100 20.8439 1.0200 10.2075 1.5886 0.5687 0.8650 51.6512 0.2156 'International Tables Vol C 4.2.6.8 and 6.1.1.4'
H 0.0000 0.0000 0.4930 10.5109 0.3229 26.1257 0.1402 3.1424 0.0408 57.7998 0.0030 'International Tables Vol C 4.2.6.8 and 6.1.1.4'
N 0.0061 0.0033 12.2126 0.0057 3.1322 9.8933 2.0125 28.9975 1.1663 0.5826 -11.5290 'International Tables Vol C 4.2.6.8 and 6.1.1.4'
O 0.0106 0.0060 3.0485 13.2771 2.2868 5.7011 1.5463 0.3239 0.8670 32.9089 0.2508 'International Tables Vol C 4.2.6.8 and 6.1.1.4'
Cl 0.1484 0.1585 11.4604 0.0104 7.1964 1.1662 6.2556 18.5194 1.6455 47.7784 -9.5574 'International Tables Vol C 4.2.6.8 and 6.1.1.4'

loop_
_geom_angle_atom_site_label_1
_geom_angle_atom_site_label_2
_geom_angle_atom_site_label_3
_geom_angle
_geom_angle_publ_flag
Cl1 C2 N3 112.43(15) yes
Cl1 C2 H22 110.8 no
N3 C2 H22 108.6 no
Cl1 C2 H21 108.1 no
N3 C2 H21 107.0 no
H22 C2 H21 109.9 no
C2 N3 N4 108.46(16) yes
C2 N3 C5 111.37(17) yes
N4 N3 C5 107.25(16) yes
C2 N3 C6 112.09(17) yes
N4 N3 C6 107.18(16) yes
C5 N3 C6 110.27(17) yes
N3 N4 H42 113.5 no
N3 N4 H41 113.3 no
H42 N4 H41 103.4 no
N3 C5 H51 108.2 no
N3 C5 H52 108.4 no
H51 C5 H52 110.7 no
N3 C5 H53 108.2 no
H51 C5 H53 110.5 no
H52 C5 H53 110.8 no
N3 C6 H61 106.9 no
N3 C6 H62 108.6 no
H61 C6 H62 111.1 no
N3 C6 H63 107.9 no
H61 C6 H63 111.4 no
H62 C6 H63 110.7 no
O7 C8 C9 126.0(2) yes
O7 C8 C13 122.75(19) yes
C9 C8 C13 111.21(18) yes
C8 C9 C10 123.95(19) yes
C8 C9 N14 120.12(19) yes
C10 C9 N14 115.87(18) yes
C9 C10 C11 119.67(19) yes
C9 C10 H101 120.0 no
C11 C10 H101 120.3 no
C10 C11 C12 121.23(19) yes
C10 C11 N17 119.53(18) yes
C12 C11 N17 119.20(19) yes
C11 C12 C13 118.3(2) yes
C11 C12 H121 120.5 no
C13 C12 H121 121.2 no
C8 C13 C12 125.29(19) yes
C8 C13 N20 117.70(18) yes
C12 C13 N20 116.85(19) yes
C9 N14 O15 120.64(19) yes
C9 N14 O16 118.72(19) yes
O15 N14 O16 120.6(2) yes
C11 N17 O18 118.55(18) yes
C11 N17 O19 118.30(18) yes
O18 N17 O19 123.14(19) yes
C13 N20 O21 118.97(19) yes
C13 N20 O22 117.43(19) yes
O21 N20 O22 123.59(19) yes

loop_
_geom_bond_atom_site_label_1
_geom_bond_atom_site_label_2
_geom_bond_distance
_geom_bond_publ_flag
Cl1 C2 1.767(2) yes
C2 N3 1.502(3) yes
C2 H22 0.973 no
C2 H21 0.952 no
N3 N4 1.455(2) yes
N3 C5 1.497(3) yes
N3 C6 1.499(3) yes
N4 H42 0.871 no
N4 H41 0.858 no
C5 H51 0.961 no
C5 H52 0.949 no
C5 H53 0.953 no
C6 H61 0.977 no
C6 H62 0.981 no
C6 H63 0.966 no
O7 C8 1.239(2) yes
C8 C9 1.458(3) yes
C8 C13 1.455(3) yes
C9 C10 1.372(3) yes
C9 N14 1.443(3) yes
C10 C11 1.381(3) yes
C10 H101 0.933 no
C11 C12 1.399(3) yes
C11 N17 1.442(3) yes
C12 C13 1.365(3) yes
C12 H121 0.952 no
C13 N20 1.461(3) yes
N14 O15 1.221(3) yes
N14 O16 1.230(2) yes
N17 O18 1.228(2) yes
N17 O19 1.236(2) yes
N20 O21 1.222(3) yes
N20 O22 1.232(3) yes

loop_
_geom_hbond_atom_site_label_D
_geom_hbond_atom_site_label_H
_geom_hbond_atom_site_label_A
_geom_hbond_site_symmetry_A
_geom_hbond_angle_DHA
_geom_hbond_distance_DH
_geom_hbond_distance_HA
_geom_hbond_distance_DA
_geom_hbond_publ_flag
C2 H22 O16 6_565 145.98(7) 0.97 2.48 3.336(3) yes
C2 H21 O18 . 128.00 0.95 2.57 3.242(3) yes
C2 H21 O19 . 147.00 0.95 2.46 3.299(3) yes
C5 H51 O19 1_565 152.94(6) 0.96 2.38= 3.269(3) yes
C5 H53 O7 2_666 137.43(7) 0.95 2.46 3.223(3) yes
C6 H62 O21 8_565 125.10(7) 0.98 2.59= 3.255(3) yes
C6 H62 O22 8_565 170.07(7) 0.98 2.59 3.558(3) yes
C6 H63 O16 6_565 147.90(7) 0.97 2.46 3.317(3) yes
C12 H121 O18 5_656 162.25(7) 0.95 2.43 3.352(3) yes
N4 H42 O15 6_565 164.65(7) 0.87 2.41 3.259(3) yes
N4 H42 O16 6_565 142.73(5) 0.87 2.57 3.309(3) yes
N4 H41 O7 2_666 156.06(7) 0.86 2.04 2.841(3) yes
N4 H41 O15 2_666 128.50(7) 0.86 2.30 2.917(3) yes
